data_1565290
loop_
_publ_author_name
'Ershova, Irina V.'
'Bogomyakov, Artem S.'
'Kubrin, Stanislav P.'
'Fukin, Georgy K.'
'Piskunov, Alexandr V.'

_publ_section_title
;
 Electron-donating substituent influence on the spin-crossover phenomenon
 in iron(III) bis-o-iminobenzosemiquinonates
;
_journal_name_full 'Inorganica Chimica Acta'
_journal_page_first 119402
_journal_paper_doi 10.1016/j.ica.2019.119402
_journal_volume 503
_journal_year 2020
_chemical_formula_sum 'C44 H58 Fe I N2 O2'
_chemical_formula_weight 829.67
_space_group_crystal_system triclinic
_space_group_IT_number 2
_space_group_name_Hall '-P 1'
_space_group_name_H-M_alt 'P -1'
_atom_sites_solution_hydrogens geom
_atom_sites_solution_primary dual
_atom_sites_solution_secondary difmap
_audit_creation_method SHELXL-2016/6
_cell_angle_alpha 106.656(2)
_cell_angle_beta 109.831(2)
_cell_angle_gamma 92.0290(10)
_cell_formula_units_Z 2
_cell_length_a 12.9953(2)
_cell_length_b 13.3656(2)
_cell_length_c 14.1909(3)
_cell_measurement_reflns_used 13480
_cell_measurement_temperature 240(2)
_cell_measurement_theta_max 31.838
_cell_measurement_theta_min 3.475
_cell_volume 2197.17(8)
_computing_cell_refinement 'CrysAlisPro 1.171.38.46 (Rigaku OD, 2015)'
_computing_data_collection 'CrysAlisPro 1.171.38.46 (Rigaku OD, 2015)'
_computing_data_reduction 'CrysAlisPro 1.171.38.46 (Rigaku OD, 2015)'
_computing_molecular_graphics 'Bruker SHELXTL'
_computing_publication_material 'Bruker SHELXTL'
_computing_structure_refinement 'SHELXL-2016/6 (Sheldrick, 2016)'
_computing_structure_solution 'SHELXT 2014/5 (Sheldrick, 2014)'
_diffrn_ambient_temperature 240(2)
_diffrn_measured_fraction_theta_full 0.996
_diffrn_measured_fraction_theta_max 0.997
_diffrn_measurement_device_type 'Xcalibur, Eos'
_diffrn_measurement_method '\w scans'
_diffrn_radiation_type MoK\a
_diffrn_radiation_wavelength 0.71073
_diffrn_reflns_av_R_equivalents 0.0211
_diffrn_reflns_av_unetI/netI 0.0197
_diffrn_reflns_Laue_measured_fraction_full 0.996
_diffrn_reflns_Laue_measured_fraction_max 0.997
_diffrn_reflns_limit_h_max 17
_diffrn_reflns_limit_h_min -17
_diffrn_reflns_limit_k_max 17
_diffrn_reflns_limit_k_min -17
_diffrn_reflns_limit_l_max 18
_diffrn_reflns_limit_l_min -18
_diffrn_reflns_number 38777
_diffrn_reflns_point_group_measured_fraction_full 0.996
_diffrn_reflns_point_group_measured_fraction_max 0.997
_diffrn_reflns_theta_full 25.242
_diffrn_reflns_theta_max 27.999
_diffrn_reflns_theta_min 3.040
_diffrn_source 'fine-focus sealed X-ray tube'
_exptl_absorpt_coefficient_mu 1.080
_exptl_absorpt_correction_T_max 0.865
_exptl_absorpt_correction_T_min 0.675
_exptl_absorpt_correction_type gaussian
_exptl_absorpt_process_details
;
CrysAlisPro 1.171.38.46 (Rigaku Oxford Diffraction, 2015)
Numerical absorption correction based on gaussian integration over
			a multifaceted crystal model
Empirical absorption correction using spherical harmonics,
 implemented in SCALE3 ABSPACK scaling algorithm.
;
_exptl_crystal_colour black
_exptl_crystal_density_diffrn 1.254
_exptl_crystal_description prism
_exptl_crystal_F_000 862
_exptl_crystal_size_max 0.538
_exptl_crystal_size_mid 0.358
_exptl_crystal_size_min 0.180
_refine_diff_density_max 0.561
_refine_diff_density_min -0.403
_refine_diff_density_rms 0.047
_refine_ls_extinction_coef .
_refine_ls_extinction_method none
_refine_ls_goodness_of_fit_ref 1.043
_refine_ls_hydrogen_treatment constr
_refine_ls_matrix_type full
_refine_ls_number_parameters 467
_refine_ls_number_reflns 10569
_refine_ls_number_restraints 0
_refine_ls_restrained_S_all 1.043
_refine_ls_R_factor_all 0.0372
_refine_ls_R_factor_gt 0.0290
_refine_ls_shift/su_max 0.001
_refine_ls_shift/su_mean 0.000
_refine_ls_structure_factor_coef Fsqd
_refine_ls_weighting_details 'w=1/[\s^2^(Fo^2^)+(0.0404P)^2^+0.5201P] where P=(Fo^2^+2Fc^2^)/3'
_refine_ls_weighting_scheme calc
_refine_ls_wR_factor_gt 0.0756
_refine_ls_wR_factor_ref 0.0795
_reflns_Friedel_coverage 0.000
_reflns_Friedel_fraction_full .
_reflns_Friedel_fraction_max .
_reflns_number_gt 8959
_reflns_number_total 10569
_reflns_threshold_expression 'I > 2\s(I)'
_cod_data_source_file ICA-2020-503-119402.cif
_cod_data_source_block feisqi_240
_cod_original_cell_volume 2197.17(7)
_cod_database_code 1565290
_shelx_shelxl_version_number 2016/6
_shelx_space_group_comment
;
The symmetry employed for this shelxl refinement is uniquely defined
by the following loop, which should always be used as a source of
symmetry information in preference to the above space-group names.
They are only intended as comments.
;
_shelx_estimated_absorpt_t_min 0.594
_shelx_estimated_absorpt_t_max 0.829

loop_
_space_group_symop_operation_xyz
'x, y, z'
'-x, -y, -z'

loop_
_atom_site_label
_atom_site_type_symbol
_atom_site_fract_x
_atom_site_fract_y
_atom_site_fract_z
_atom_site_U_iso_or_equiv
_atom_site_adp_type
_atom_site_occupancy
_atom_site_site_symmetry_order
_atom_site_calc_flag
_atom_site_refinement_flags_posn
_atom_site_refinement_flags_adp
_atom_site_refinement_flags_occupancy
_atom_site_disorder_assembly
_atom_site_disorder_group
Fe1 Fe 0.30014(2) 0.73670(2) 0.67949(2) 0.02915(6) Uani 1 1 d . . . . .
I1 I 0.51196(2) 0.78609(2) 0.76772(2) 0.05707(6) Uani 1 1 d . . . . .
O1 O 0.27176(10) 0.87479(8) 0.73168(8) 0.0323(2) Uani 1 1 d . . . . .
O2 O 0.29556(10) 0.59144(8) 0.61515(8) 0.0330(2) Uani 1 1 d . . . . .
N1 N 0.24931(11) 0.71403(10) 0.78441(10) 0.0296(3) Uani 1 1 d . . . . .
N2 N 0.25771(10) 0.73861(9) 0.53714(10) 0.0261(2) Uani 1 1 d . . . . .
C1 C 0.25376(13) 0.89437(12) 0.81968(12) 0.0294(3) Uani 1 1 d . . . . .
C2 C 0.23569(14) 0.80380(12) 0.84982(12) 0.0308(3) Uani 1 1 d . . . . .
C3 C 0.20805(16) 0.81413(13) 0.94003(14) 0.0392(4) Uani 1 1 d . . . . .
H3A H 0.192195 0.754053 0.957371 0.047 Uiso 1 1 calc R U . . .
C4 C 0.20469(17) 0.91275(14) 1.00178(13) 0.0404(4) Uani 1 1 d . . . . .
C5 C 0.22767(16) 1.00193(13) 0.97260(13) 0.0397(4) Uani 1 1 d . . . . .
H5A H 0.226627 1.068974 1.017053 0.048 Uiso 1 1 calc R U . . .
C6 C 0.25134(14) 0.99733(12) 0.88397(12) 0.0326(3) Uani 1 1 d . . . . .
C7 C 0.1862(2) 0.92579(16) 1.10595(16) 0.0536(5) Uani 1 1 d . . . . .
C8 C 0.0906(3) 0.8473(2) 1.0895(2) 0.0764(8) Uani 1 1 d . . . . .
H8A H 0.023703 0.858662 1.038947 0.115 Uiso 1 1 calc R U . . .
H8B H 0.080965 0.856571 1.156147 0.115 Uiso 1 1 calc R U . . .
H8C H 0.105511 0.776260 1.062659 0.115 Uiso 1 1 calc R U . . .
C9 C 0.2915(3) 0.9021(3) 1.1823(2) 0.0895(10) Uani 1 1 d . . . . .
H9A H 0.307353 0.833179 1.149284 0.134 Uiso 1 1 calc R U . . .
H9B H 0.280451 0.902582 1.246687 0.134 Uiso 1 1 calc R U . . .
H9C H 0.353197 0.955468 1.199093 0.134 Uiso 1 1 calc R U . . .
C10 C 0.1667(3) 1.0372(2) 1.1556(2) 0.0959(12) Uani 1 1 d . . . . .
H10A H 0.103303 1.054532 1.106037 0.144 Uiso 1 1 calc R U . . .
H10B H 0.231627 1.087028 1.172944 0.144 Uiso 1 1 calc R U . . .
H10C H 0.152824 1.040993 1.219436 0.144 Uiso 1 1 calc R U . . .
C11 C 0.27848(17) 1.09476(13) 0.85572(14) 0.0412(4) Uani 1 1 d . . . . .
C12 C 0.2719(2) 1.19694(14) 0.93575(16) 0.0555(6) Uani 1 1 d . . . . .
H12A H 0.197396 1.196010 0.936261 0.083 Uiso 1 1 calc R U . . .
H12B H 0.290498 1.256979 0.916075 0.083 Uiso 1 1 calc R U . . .
H12C H 0.323540 1.202533 1.005577 0.083 Uiso 1 1 calc R U . . .
C13 C 0.1939(2) 1.08863(17) 0.74664(16) 0.0644(7) Uani 1 1 d . . . . .
H13A H 0.119973 1.085191 0.748593 0.097 Uiso 1 1 calc R U . . .
H13B H 0.198208 1.026001 0.693631 0.097 Uiso 1 1 calc R U . . .
H13C H 0.210231 1.150853 0.729092 0.097 Uiso 1 1 calc R U . . .
C14 C 0.3960(2) 1.09942(17) 0.8551(2) 0.0649(6) Uani 1 1 d . . . . .
H14A H 0.447989 1.104622 0.924704 0.097 Uiso 1 1 calc R U . . .
H14B H 0.413266 1.160680 0.836526 0.097 Uiso 1 1 calc R U . . .
H14C H 0.401397 1.035921 0.803718 0.097 Uiso 1 1 calc R U . . .
C15 C 0.22222(14) 0.61462(12) 0.79725(12) 0.0304(3) Uani 1 1 d . . . . .
C16 C 0.30154(16) 0.57370(14) 0.86444(14) 0.0421(4) Uani 1 1 d . . . . .
C17 C 0.27078(19) 0.47608(16) 0.87161(17) 0.0508(5) Uani 1 1 d . . . . .
H17A H 0.323171 0.446464 0.915689 0.061 Uiso 1 1 calc R U . . .
C18 C 0.16575(19) 0.42226(15) 0.81576(18) 0.0511(5) Uani 1 1 d . . . . .
H18A H 0.146438 0.356845 0.822376 0.061 Uiso 1 1 calc R U . . .
C19 C 0.08915(18) 0.46384(15) 0.75046(17) 0.0479(5) Uani 1 1 d . . . . .
H19A H 0.017176 0.426620 0.712672 0.057 Uiso 1 1 calc R U . . .
C20 C 0.11573(15) 0.56022(14) 0.73890(15) 0.0390(4) Uani 1 1 d . . . . .
C21 C 0.4165(2) 0.6332(2) 0.9293(2) 0.0729(8) Uani 1 1 d . . . . .
H21A H 0.450944 0.605223 0.986613 0.109 Uiso 1 1 calc R U . . .
H21B H 0.412286 0.707451 0.958184 0.109 Uiso 1 1 calc R U . . .
H21C H 0.460249 0.625323 0.884889 0.109 Uiso 1 1 calc R U . . .
C22 C 0.03173(17) 0.6031(2) 0.6635(2) 0.0642(6) Uani 1 1 d . . . . .
H22A H -0.037615 0.555283 0.630975 0.096 Uiso 1 1 calc R U . . .
H22B H 0.058435 0.609625 0.609129 0.096 Uiso 1 1 calc R U . . .
H22C H 0.020249 0.671862 0.701701 0.096 Uiso 1 1 calc R U . . .
C23 C 0.27938(12) 0.56350(11) 0.51482(12) 0.0265(3) Uani 1 1 d . . . . .
C24 C 0.25435(12) 0.64451(11) 0.46665(11) 0.0257(3) Uani 1 1 d . . . . .
C25 C 0.22902(13) 0.62240(12) 0.35662(12) 0.0304(3) Uani 1 1 d . . . . .
H25A H 0.209736 0.675197 0.324774 0.036 Uiso 1 1 calc R U . . .
C26 C 0.23322(14) 0.52229(13) 0.29749(12) 0.0326(3) Uani 1 1 d . . . . .
C27 C 0.26318(14) 0.44430(12) 0.34860(13) 0.0323(3) Uani 1 1 d . . . . .
H27A H 0.268122 0.377192 0.306989 0.039 Uiso 1 1 calc R U . . .
C28 C 0.28545(12) 0.45975(11) 0.45427(12) 0.0273(3) Uani 1 1 d . . . . .
C29 C 0.20925(17) 0.49171(15) 0.17856(13) 0.0424(4) Uani 1 1 d . . . . .
C30 C 0.1672(3) 0.5791(2) 0.13376(16) 0.0676(7) Uani 1 1 d . . . . .
H30A H 0.223103 0.641272 0.167642 0.101 Uiso 1 1 calc R U . . .
H30B H 0.100247 0.596063 0.146686 0.101 Uiso 1 1 calc R U . . .
H30C H 0.151401 0.555766 0.058299 0.101 Uiso 1 1 calc R U . . .
C31 C 0.3149(2) 0.4649(2) 0.15896(18) 0.0663(7) Uani 1 1 d . . . . .
H31A H 0.370411 0.527433 0.192066 0.099 Uiso 1 1 calc R U . . .
H31B H 0.299316 0.440446 0.083547 0.099 Uiso 1 1 calc R U . . .
H31C H 0.342205 0.409934 0.188817 0.099 Uiso 1 1 calc R U . . .
C32 C 0.1197(2) 0.3932(2) 0.11987(18) 0.0713(7) Uani 1 1 d . . . . .
H32A H 0.052139 0.409311 0.131908 0.107 Uiso 1 1 calc R U . . .
H32B H 0.145245 0.335560 0.146085 0.107 Uiso 1 1 calc R U . . .
H32C H 0.105562 0.372925 0.044775 0.107 Uiso 1 1 calc R U . . .
C33 C 0.31657(14) 0.37433(12) 0.50666(13) 0.0321(3) Uani 1 1 d . . . . .
C34 C 0.3101(2) 0.26804(14) 0.42580(17) 0.0512(5) Uani 1 1 d . . . . .
H34A H 0.359476 0.275162 0.389205 0.077 Uiso 1 1 calc R U . . .
H34B H 0.234894 0.245389 0.375152 0.077 Uiso 1 1 calc R U . . .
H34C H 0.331775 0.216066 0.461707 0.077 Uiso 1 1 calc R U . . .
C35 C 0.23722(19) 0.35915(16) 0.56194(18) 0.0490(5) Uani 1 1 d . . . . .
H35A H 0.162156 0.339203 0.510672 0.074 Uiso 1 1 calc R U . . .
H35B H 0.242141 0.424637 0.616312 0.074 Uiso 1 1 calc R U . . .
H35C H 0.257114 0.303997 0.593865 0.074 Uiso 1 1 calc R U . . .
C36 C 0.43528(17) 0.40725(17) 0.5871(2) 0.0580(6) Uani 1 1 d . . . . .
H36A H 0.485668 0.411176 0.550708 0.087 Uiso 1 1 calc R U . . .
H36B H 0.454071 0.355600 0.623895 0.087 Uiso 1 1 calc R U . . .
H36C H 0.441274 0.475828 0.637657 0.087 Uiso 1 1 calc R U . . .
C37 C 0.23078(12) 0.82742(11) 0.50041(11) 0.0262(3) Uani 1 1 d . . . . .
C38 C 0.31154(14) 0.88834(13) 0.48776(14) 0.0347(3) Uani 1 1 d . . . . .
C39 C 0.28295(17) 0.97590(14) 0.45595(15) 0.0428(4) Uani 1 1 d . . . . .
H39A H 0.336742 1.018662 0.448460 0.051 Uiso 1 1 calc R U . . .
C40 C 0.17767(17) 1.00136(14) 0.43518(15) 0.0433(4) Uani 1 1 d . . . . .
H40A H 0.160041 1.061143 0.414128 0.052 Uiso 1 1 calc R U . . .
C41 C 0.09826(15) 0.93883(14) 0.44539(14) 0.0387(4) Uani 1 1 d . . . . .
H41A H 0.025775 0.955119 0.428787 0.046 Uiso 1 1 calc R U . . .
C42 C 0.12325(13) 0.85187(13) 0.47986(12) 0.0314(3) Uani 1 1 d . . . . .
C43 C 0.42626(16) 0.85982(18) 0.5055(2) 0.0559(5) Uani 1 1 d . . . . .
H43A H 0.458073 0.887209 0.463542 0.084 Uiso 1 1 calc R U . . .
H43B H 0.422413 0.783618 0.484697 0.084 Uiso 1 1 calc R U . . .
H43C H 0.472122 0.890266 0.579705 0.084 Uiso 1 1 calc R U . . .
C44 C 0.03693(15) 0.78853(17) 0.49630(18) 0.0484(5) Uani 1 1 d . . . . .
H44A H -0.035226 0.806746 0.463394 0.073 Uiso 1 1 calc R U . . .
H44B H 0.053120 0.804024 0.571385 0.073 Uiso 1 1 calc R U . . .
H44C H 0.037121 0.713875 0.464731 0.073 Uiso 1 1 calc R U . . .

loop_
_atom_site_aniso_label
_atom_site_aniso_U_11
_atom_site_aniso_U_22
_atom_site_aniso_U_33
_atom_site_aniso_U_23
_atom_site_aniso_U_13
_atom_site_aniso_U_12
Fe1 0.04122(13) 0.02361(10) 0.02469(11) 0.00728(8) 0.01458(9) 0.00773(9)
I1 0.04204(8) 0.07910(11) 0.05025(9) 0.02498(7) 0.01315(6) 0.01130(7)
O1 0.0454(6) 0.0260(5) 0.0273(5) 0.0083(4) 0.0156(5) 0.0057(5)
O2 0.0481(7) 0.0254(5) 0.0272(5) 0.0090(4) 0.0151(5) 0.0083(5)
N1 0.0385(7) 0.0230(6) 0.0279(6) 0.0077(5) 0.0133(5) 0.0043(5)
N2 0.0308(6) 0.0217(6) 0.0268(6) 0.0074(5) 0.0118(5) 0.0055(5)
C1 0.0358(8) 0.0257(7) 0.0247(7) 0.0064(6) 0.0100(6) 0.0036(6)
C2 0.0400(8) 0.0248(7) 0.0270(7) 0.0058(6) 0.0135(6) 0.0045(6)
C3 0.0577(11) 0.0301(8) 0.0334(8) 0.0089(7) 0.0223(8) 0.0028(7)
C4 0.0582(11) 0.0340(8) 0.0307(8) 0.0058(7) 0.0223(8) 0.0057(8)
C5 0.0576(11) 0.0281(8) 0.0306(8) 0.0032(7) 0.0175(8) 0.0082(7)
C6 0.0431(9) 0.0238(7) 0.0266(7) 0.0060(6) 0.0091(7) 0.0063(6)
C7 0.0863(16) 0.0425(10) 0.0383(10) 0.0059(8) 0.0368(11) 0.0032(10)
C8 0.109(2) 0.0652(15) 0.0724(16) 0.0129(13) 0.0632(17) 0.0014(15)
C9 0.116(3) 0.115(3) 0.0414(13) 0.0252(15) 0.0334(15) 0.016(2)
C10 0.184(4) 0.0546(14) 0.0782(18) 0.0061(13) 0.096(2) 0.0173(18)
C11 0.0631(12) 0.0252(8) 0.0314(8) 0.0083(7) 0.0129(8) 0.0060(8)
C12 0.0940(17) 0.0260(8) 0.0396(10) 0.0091(8) 0.0167(11) 0.0116(9)
C13 0.1052(19) 0.0415(11) 0.0342(10) 0.0146(9) 0.0077(11) 0.0178(12)
C14 0.0775(16) 0.0397(11) 0.0811(17) 0.0172(11) 0.0365(14) -0.0058(11)
C15 0.0422(8) 0.0237(7) 0.0288(7) 0.0077(6) 0.0177(7) 0.0049(6)
C16 0.0524(10) 0.0374(9) 0.0372(9) 0.0180(8) 0.0125(8) 0.0041(8)
C17 0.0689(13) 0.0420(10) 0.0535(11) 0.0298(9) 0.0243(10) 0.0151(9)
C18 0.0720(14) 0.0324(9) 0.0624(13) 0.0228(9) 0.0346(11) 0.0068(9)
C19 0.0521(11) 0.0386(9) 0.0561(12) 0.0133(9) 0.0259(10) -0.0041(8)
C20 0.0414(9) 0.0365(9) 0.0436(9) 0.0158(8) 0.0185(8) 0.0051(7)
C21 0.0596(14) 0.0756(16) 0.0719(16) 0.0466(14) -0.0081(12) -0.0055(12)
C22 0.0383(10) 0.0722(15) 0.0829(17) 0.0440(14) 0.0081(11) -0.0005(10)
C23 0.0287(7) 0.0234(7) 0.0273(7) 0.0064(6) 0.0116(6) 0.0029(5)
C24 0.0274(7) 0.0227(6) 0.0267(7) 0.0055(6) 0.0115(6) 0.0032(5)
C25 0.0369(8) 0.0280(7) 0.0279(7) 0.0099(6) 0.0127(6) 0.0066(6)
C26 0.0377(8) 0.0311(8) 0.0263(7) 0.0052(6) 0.0114(6) 0.0054(6)
C27 0.0380(8) 0.0244(7) 0.0321(8) 0.0037(6) 0.0141(7) 0.0050(6)
C28 0.0276(7) 0.0225(7) 0.0322(7) 0.0072(6) 0.0127(6) 0.0030(5)
C29 0.0572(11) 0.0399(9) 0.0259(8) 0.0055(7) 0.0136(8) 0.0120(8)
C30 0.111(2) 0.0610(14) 0.0318(10) 0.0174(10) 0.0232(12) 0.0323(14)
C31 0.0785(16) 0.0893(18) 0.0407(11) 0.0188(12) 0.0335(11) 0.0290(14)
C32 0.0893(18) 0.0614(14) 0.0358(11) -0.0037(10) 0.0070(11) -0.0065(13)
C33 0.0369(8) 0.0235(7) 0.0395(8) 0.0115(6) 0.0167(7) 0.0079(6)
C34 0.0807(15) 0.0253(8) 0.0572(12) 0.0128(8) 0.0364(11) 0.0167(9)
C35 0.0660(13) 0.0401(10) 0.0629(12) 0.0276(9) 0.0402(11) 0.0151(9)
C36 0.0449(11) 0.0454(11) 0.0747(15) 0.0282(11) 0.0028(10) 0.0095(9)
C37 0.0329(7) 0.0216(6) 0.0242(7) 0.0059(5) 0.0117(6) 0.0049(6)
C38 0.0357(8) 0.0322(8) 0.0413(9) 0.0145(7) 0.0177(7) 0.0067(7)
C39 0.0516(10) 0.0368(9) 0.0508(10) 0.0230(8) 0.0243(9) 0.0068(8)
C40 0.0611(11) 0.0348(9) 0.0453(10) 0.0226(8) 0.0239(9) 0.0197(8)
C41 0.0415(9) 0.0430(9) 0.0353(8) 0.0156(7) 0.0146(7) 0.0193(8)
C42 0.0320(8) 0.0318(8) 0.0285(7) 0.0077(6) 0.0102(6) 0.0064(6)
C43 0.0386(10) 0.0605(13) 0.0904(16) 0.0441(12) 0.0329(11) 0.0136(9)
C44 0.0330(9) 0.0532(11) 0.0644(13) 0.0248(10) 0.0192(9) 0.0060(8)

loop_
_atom_type_symbol
_atom_type_description
_atom_type_scat_dispersion_real
_atom_type_scat_dispersion_imag
_atom_type_scat_source
C C 0.0033 0.0016 'International Tables Vol C Tables 4.2.6.8 and 6.1.1.4'
H H 0.0000 0.0000 'International Tables Vol C Tables 4.2.6.8 and 6.1.1.4'
N N 0.0061 0.0033 'International Tables Vol C Tables 4.2.6.8 and 6.1.1.4'
O O 0.0106 0.0060 'International Tables Vol C Tables 4.2.6.8 and 6.1.1.4'
Fe Fe 0.3463 0.8444 'International Tables Vol C Tables 4.2.6.8 and 6.1.1.4'
I I -0.4742 1.8119 'International Tables Vol C Tables 4.2.6.8 and 6.1.1.4'

loop_
_geom_angle_atom_site_label_1
_geom_angle_atom_site_label_2
_geom_angle_atom_site_label_3
_geom_angle
_geom_angle_site_symmetry_1
_geom_angle_site_symmetry_3
O1 Fe1 O2 167.81(5) . .
O1 Fe1 N1 82.73(5) . .
O2 Fe1 N1 93.24(5) . .
O1 Fe1 N2 94.14(5) . .
O2 Fe1 N2 82.65(5) . .
N1 Fe1 N2 145.56(6) . .
O1 Fe1 I1 94.47(4) . .
O2 Fe1 I1 97.71(4) . .
N1 Fe1 I1 106.41(4) . .
N2 Fe1 I1 108.03(4) . .
C1 O1 Fe1 114.37(10) . .
C23 O2 Fe1 115.05(10) . .
C2 N1 C15 119.07(13) . .
C2 N1 Fe1 113.46(10) . .
C15 N1 Fe1 127.44(10) . .
C24 N2 C37 119.07(12) . .
C24 N2 Fe1 113.94(10) . .
C37 N2 Fe1 126.99(9) . .
O1 C1 C6 124.19(14) . .
O1 C1 C2 115.37(13) . .
C6 C1 C2 120.44(14) . .
N1 C2 C3 126.92(15) . .
N1 C2 C1 112.43(13) . .
C3 C2 C1 120.65(14) . .
C4 C3 C2 119.15(16) . .
C4 C3 H3A 120.4 . .
C2 C3 H3A 120.4 . .
C3 C4 C5 119.04(15) . .
C3 C4 C7 119.50(16) . .
C5 C4 C7 121.24(15) . .
C6 C5 C4 124.84(15) . .
C6 C5 H5A 117.6 . .
C4 C5 H5A 117.6 . .
C5 C6 C1 115.76(15) . .
C5 C6 C11 123.81(14) . .
C1 C6 C11 120.39(14) . .
C8 C7 C10 109.5(2) . .
C8 C7 C4 110.95(18) . .
C10 C7 C4 112.40(18) . .
C8 C7 C9 108.0(2) . .
C10 C7 C9 109.0(2) . .
C4 C7 C9 106.87(19) . .
C7 C8 H8A 109.5 . .
C7 C8 H8B 109.5 . .
H8A C8 H8B 109.5 . .
C7 C8 H8C 109.5 . .
H8A C8 H8C 109.5 . .
H8B C8 H8C 109.5 . .
C7 C9 H9A 109.5 . .
C7 C9 H9B 109.5 . .
H9A C9 H9B 109.5 . .
C7 C9 H9C 109.5 . .
H9A C9 H9C 109.5 . .
H9B C9 H9C 109.5 . .
C7 C10 H10A 109.5 . .
C7 C10 H10B 109.5 . .
H10A C10 H10B 109.5 . .
C7 C10 H10C 109.5 . .
H10A C10 H10C 109.5 . .
H10B C10 H10C 109.5 . .
C14 C11 C6 109.24(16) . .
C14 C11 C12 108.28(17) . .
C6 C11 C12 111.64(15) . .
C14 C11 C13 110.81(19) . .
C6 C11 C13 109.34(16) . .
C12 C11 C13 107.52(16) . .
C11 C12 H12A 109.5 . .
C11 C12 H12B 109.5 . .
H12A C12 H12B 109.5 . .
C11 C12 H12C 109.5 . .
H12A C12 H12C 109.5 . .
H12B C12 H12C 109.5 . .
C11 C13 H13A 109.5 . .
C11 C13 H13B 109.5 . .
H13A C13 H13B 109.5 . .
C11 C13 H13C 109.5 . .
H13A C13 H13C 109.5 . .
H13B C13 H13C 109.5 . .
C11 C14 H14A 109.5 . .
C11 C14 H14B 109.5 . .
H14A C14 H14B 109.5 . .
C11 C14 H14C 109.5 . .
H14A C14 H14C 109.5 . .
H14B C14 H14C 109.5 . .
C20 C15 C16 121.48(15) . .
C20 C15 N1 117.92(15) . .
C16 C15 N1 120.59(15) . .
C17 C16 C15 117.78(18) . .
C17 C16 C21 120.53(19) . .
C15 C16 C21 121.68(17) . .
C18 C17 C16 121.41(19) . .
C18 C17 H17A 119.3 . .
C16 C17 H17A 119.3 . .
C19 C18 C17 119.89(18) . .
C19 C18 H18A 120.1 . .
C17 C18 H18A 120.1 . .
C18 C19 C20 121.19(19) . .
C18 C19 H19A 119.4 . .
C20 C19 H19A 119.4 . .
C19 C20 C15 118.24(18) . .
C19 C20 C22 120.59(18) . .
C15 C20 C22 121.17(16) . .
C16 C21 H21A 109.5 . .
C16 C21 H21B 109.5 . .
H21A C21 H21B 109.5 . .
C16 C21 H21C 109.5 . .
H21A C21 H21C 109.5 . .
H21B C21 H21C 109.5 . .
C20 C22 H22A 109.5 . .
C20 C22 H22B 109.5 . .
H22A C22 H22B 109.5 . .
C20 C22 H22C 109.5 . .
H22A C22 H22C 109.5 . .
H22B C22 H22C 109.5 . .
O2 C23 C28 123.79(14) . .
O2 C23 C24 115.57(13) . .
C28 C23 C24 120.65(13) . .
N2 C24 C25 126.82(14) . .
N2 C24 C23 112.28(13) . .
C25 C24 C23 120.89(13) . .
C26 C25 C24 118.74(15) . .
C26 C25 H25A 120.6 . .
C24 C25 H25A 120.6 . .
C25 C26 C27 119.06(14) . .
C25 C26 C29 122.39(15) . .
C27 C26 C29 118.53(14) . .
C28 C27 C26 125.05(14) . .
C28 C27 H27A 117.5 . .
C26 C27 H27A 117.5 . .
C27 C28 C23 115.51(14) . .
C27 C28 C33 123.85(13) . .
C23 C28 C33 120.64(13) . .
C30 C29 C31 109.8(2) . .
C30 C29 C26 112.26(15) . .
C31 C29 C26 108.83(16) . .
C30 C29 C32 107.79(19) . .
C31 C29 C32 108.76(19) . .
C26 C29 C32 109.38(17) . .
C29 C30 H30A 109.5 . .
C29 C30 H30B 109.5 . .
H30A C30 H30B 109.5 . .
C29 C30 H30C 109.5 . .
H30A C30 H30C 109.5 . .
H30B C30 H30C 109.5 . .
C29 C31 H31A 109.5 . .
C29 C31 H31B 109.5 . .
H31A C31 H31B 109.5 . .
C29 C31 H31C 109.5 . .
H31A C31 H31C 109.5 . .
H31B C31 H31C 109.5 . .
C29 C32 H32A 109.5 . .
C29 C32 H32B 109.5 . .
H32A C32 H32B 109.5 . .
C29 C32 H32C 109.5 . .
H32A C32 H32C 109.5 . .
H32B C32 H32C 109.5 . .
C34 C33 C28 111.56(14) . .
C34 C33 C35 107.51(15) . .
C28 C33 C35 110.29(14) . .
C34 C33 C36 108.53(16) . .
C28 C33 C36 108.97(14) . .
C35 C33 C36 109.97(17) . .
C33 C34 H34A 109.5 . .
C33 C34 H34B 109.5 . .
H34A C34 H34B 109.5 . .
C33 C34 H34C 109.5 . .
H34A C34 H34C 109.5 . .
H34B C34 H34C 109.5 . .
C33 C35 H35A 109.5 . .
C33 C35 H35B 109.5 . .
H35A C35 H35B 109.5 . .
C33 C35 H35C 109.5 . .
H35A C35 H35C 109.5 . .
H35B C35 H35C 109.5 . .
C33 C36 H36A 109.5 . .
C33 C36 H36B 109.5 . .
H36A C36 H36B 109.5 . .
C33 C36 H36C 109.5 . .
H36A C36 H36C 109.5 . .
H36B C36 H36C 109.5 . .
C38 C37 C42 121.39(14) . .
C38 C37 N2 120.11(14) . .
C42 C37 N2 118.49(13) . .
C39 C38 C37 118.14(16) . .
C39 C38 C43 120.22(16) . .
C37 C38 C43 121.62(16) . .
C40 C39 C38 121.44(17) . .
C40 C39 H39A 119.3 . .
C38 C39 H39A 119.3 . .
C39 C40 C41 119.64(17) . .
C39 C40 H40A 120.2 . .
C41 C40 H40A 120.2 . .
C40 C41 C42 121.27(16) . .
C40 C41 H41A 119.4 . .
C42 C41 H41A 119.4 . .
C41 C42 C37 118.06(15) . .
C41 C42 C44 120.28(16) . .
C37 C42 C44 121.64(15) . .
C38 C43 H43A 109.5 . .
C38 C43 H43B 109.5 . .
H43A C43 H43B 109.5 . .
C38 C43 H43C 109.5 . .
H43A C43 H43C 109.5 . .
H43B C43 H43C 109.5 . .
C42 C44 H44A 109.5 . .
C42 C44 H44B 109.5 . .
H44A C44 H44B 109.5 . .
C42 C44 H44C 109.5 . .
H44A C44 H44C 109.5 . .
H44B C44 H44C 109.5 . .

loop_
_geom_bond_atom_site_label_1
_geom_bond_atom_site_label_2
_geom_bond_distance
_geom_bond_site_symmetry_2
Fe1 O1 1.8817(11) .
Fe1 O2 1.8829(11) .
Fe1 N1 1.9123(13) .
Fe1 N2 1.9132(13) .
Fe1 I1 2.5767(3) .
O1 C1 1.3031(18) .
O2 C23 1.3027(18) .
N1 C2 1.3494(19) .
N1 C15 1.439(2) .
N2 C24 1.3526(18) .
N2 C37 1.4365(19) .
C1 C6 1.425(2) .
C1 C2 1.431(2) .
C2 C3 1.415(2) .
C3 C4 1.369(2) .
C3 H3A 0.9400 .
C4 C5 1.422(3) .
C4 C7 1.540(2) .
C5 C6 1.378(2) .
C5 H5A 0.9400 .
C6 C11 1.531(2) .
C7 C8 1.506(3) .
C7 C10 1.525(3) .
C7 C9 1.540(4) .
C8 H8A 0.9700 .
C8 H8B 0.9700 .
C8 H8C 0.9700 .
C9 H9A 0.9700 .
C9 H9B 0.9700 .
C9 H9C 0.9700 .
C10 H10A 0.9700 .
C10 H10B 0.9700 .
C10 H10C 0.9700 .
C11 C14 1.530(3) .
C11 C12 1.532(2) .
C11 C13 1.542(3) .
C12 H12A 0.9700 .
C12 H12B 0.9700 .
C12 H12C 0.9700 .
C13 H13A 0.9700 .
C13 H13B 0.9700 .
C13 H13C 0.9700 .
C14 H14A 0.9700 .
C14 H14B 0.9700 .
C14 H14C 0.9700 .
C15 C20 1.391(2) .
C15 C16 1.394(2) .
C16 C17 1.393(3) .
C16 C21 1.509(3) .
C17 C18 1.370(3) .
C17 H17A 0.9400 .
C18 C19 1.366(3) .
C18 H18A 0.9400 .
C19 C20 1.391(3) .
C19 H19A 0.9400 .
C20 C22 1.506(3) .
C21 H21A 0.9700 .
C21 H21B 0.9700 .
C21 H21C 0.9700 .
C22 H22A 0.9700 .
C22 H22B 0.9700 .
C22 H22C 0.9700 .
C23 C28 1.428(2) .
C23 C24 1.430(2) .
C24 C25 1.419(2) .
C25 C26 1.375(2) .
C25 H25A 0.9400 .
C26 C27 1.426(2) .
C26 C29 1.533(2) .
C27 C28 1.378(2) .
C27 H27A 0.9400 .
C28 C33 1.528(2) .
C29 C30 1.517(3) .
C29 C31 1.526(3) .
C29 C32 1.545(3) .
C30 H30A 0.9700 .
C30 H30B 0.9700 .
C30 H30C 0.9700 .
C31 H31A 0.9700 .
C31 H31B 0.9700 .
C31 H31C 0.9700 .
C32 H32A 0.9700 .
C32 H32B 0.9700 .
C32 H32C 0.9700 .
C33 C34 1.528(2) .
C33 C35 1.531(2) .
C33 C36 1.532(3) .
C34 H34A 0.9700 .
C34 H34B 0.9700 .
C34 H34C 0.9700 .
C35 H35A 0.9700 .
C35 H35B 0.9700 .
C35 H35C 0.9700 .
C36 H36A 0.9700 .
C36 H36B 0.9700 .
C36 H36C 0.9700 .
C37 C38 1.396(2) .
C37 C42 1.398(2) .
C38 C39 1.390(2) .
C38 C43 1.507(2) .
C39 C40 1.375(3) .
C39 H39A 0.9400 .
C40 C41 1.376(3) .
C40 H40A 0.9400 .
C41 C42 1.393(2) .
C41 H41A 0.9400 .
C42 C44 1.501(2) .
C43 H43A 0.9700 .
C43 H43B 0.9700 .
C43 H43C 0.9700 .
C44 H44A 0.9700 .
C44 H44B 0.9700 .
C44 H44C 0.9700 .
